data_4312891
loop_
_publ_author_name
'Yue-Peng Cai'
'Cheng-Yong Su'
'Chun-Long Chen'
'Yue-Ming Li'
'Bei-Sheng Kang'
'Albert S. C. Chan'
'Wolfgang Kaim'

_publ_section_title
;
 Formation of Racemate and Mesocate Complexes from an Achiral Tripodal
 Ligand Containing Three Benzimidazole Groups
;
_journal_name_full 'Inorganic Chemistry'
_journal_page_first 163
_journal_page_last 168
_journal_paper_doi 10.1021/ic025934y
_journal_volume 42
_journal_year 2003
_chemical_formula_sum 'C55 H62 Cl2 Mn N14 O11'
_chemical_formula_weight 1221.03
_chemical_name_systematic
; 
 ? 
;
_space_group_IT_number 2
_symmetry_cell_setting triclinic
_symmetry_space_group_name_Hall '-P 1'
_symmetry_space_group_name_H-M 'P -1'
_atom_sites_solution_hydrogens geom
_atom_sites_solution_primary direct
_atom_sites_solution_secondary difmap
_audit_creation_method SHELXL-97
_cell_angle_alpha 77.930(7)
_cell_angle_beta 88.063(7)
_cell_angle_gamma 89.706(7)
_cell_formula_units_Z 2
_cell_length_a 9.471(4)
_cell_length_b 16.884(7)
_cell_length_c 19.906(8)
_cell_measurement_temperature 293(2)
_cell_volume 3111(2)
_computing_structure_refinement 'SHELXL-97 (Sheldrick, 1997)'
_computing_structure_solution 'SHELXS-97 (Sheldrick, 1990)'
_diffrn_ambient_temperature 293(2)
_diffrn_measured_fraction_theta_full 0.979
_diffrn_measured_fraction_theta_max 0.979
_diffrn_measurement_device_type 'Bruker Smart CCD'
_diffrn_radiation_monochromator graphite
_diffrn_radiation_source 'fine-focus sealed tube'
_diffrn_radiation_type MoK\a
_diffrn_radiation_wavelength 0.71073
_diffrn_reflns_av_R_equivalents 0.0245
_diffrn_reflns_av_sigmaI/netI 0.0660
_diffrn_reflns_limit_h_max 11
_diffrn_reflns_limit_h_min -11
_diffrn_reflns_limit_k_max 21
_diffrn_reflns_limit_k_min -17
_diffrn_reflns_limit_l_max 24
_diffrn_reflns_limit_l_min -22
_diffrn_reflns_number 17328
_diffrn_reflns_theta_full 26.37
_diffrn_reflns_theta_max 26.37
_diffrn_reflns_theta_min 5.12
_diffrn_standards_decay_% none
_exptl_absorpt_coefficient_mu 0.365
_exptl_absorpt_correction_T_max 1.00
_exptl_absorpt_correction_T_min 0.87
_exptl_absorpt_correction_type SADABS
_exptl_crystal_colour Colorless
_exptl_crystal_density_diffrn 1.304
_exptl_crystal_density_method 'not measured'
_exptl_crystal_description Block
_exptl_crystal_F_000 1274
_exptl_crystal_size_max 0.26
_exptl_crystal_size_mid 0.20
_exptl_crystal_size_min 0.18
_refine_diff_density_max 0.740
_refine_diff_density_min -0.897
_refine_diff_density_rms 0.081
_refine_ls_extinction_method none
_refine_ls_goodness_of_fit_ref 1.012
_refine_ls_hydrogen_treatment 'hydrogen atoms of water molecules were not added'
_refine_ls_matrix_type full
_refine_ls_number_parameters 750
_refine_ls_number_reflns 12445
_refine_ls_number_restraints 231
_refine_ls_restrained_S_all 1.047
_refine_ls_R_factor_all 0.1330
_refine_ls_R_factor_gt 0.0828
_refine_ls_shift/su_max 0.003
_refine_ls_shift/su_mean 0.000
_refine_ls_structure_factor_coef Fsqd
_refine_ls_weighting_details 'calc w=1/[\s^2^(Fo^2^)+(0.1800P)^2^+0.0000P] where P=(Fo^2^+2Fc^2^)/3'
_refine_ls_weighting_scheme calc
_refine_ls_wR_factor_gt 0.2482
_refine_ls_wR_factor_ref 0.2836
_reflns_number_gt 6892
_reflns_number_total 12445
_reflns_threshold_expression >2sigma(I)
_cod_data_source_file ic025934y_s1_1.cif
_cod_data_source_block Mn
_cod_depositor_comments
;
The following automatic conversions were performed:

'_symmetry_cell_setting' value 'Triclinic' changed to 'triclinic'
according to the built-in table from CIF Core dictionary named
'cif_core.dic' version 2.4.1 from 2010-06-29.

Automatic conversion script
Id: cif_fix_values 1646 2011-03-28 12:23:43Z adriana 
;
_cod_database_code 4312891

loop_
_symmetry_equiv_pos_as_xyz
'x, y, z'
'-x, -y, -z'

loop_
_atom_site_label
_atom_site_type_symbol
_atom_site_fract_x
_atom_site_fract_y
_atom_site_fract_z
_atom_site_U_iso_or_equiv
_atom_site_adp_type
_atom_site_occupancy
_atom_site_symmetry_multiplicity
_atom_site_calc_flag
_atom_site_refinement_flags
_atom_site_disorder_assembly
_atom_site_disorder_group
Mn1 Mn 0.51083(4) 0.867262(18) 0.748220(17) 0.04774(9) Uani 1 1 d . . .
O2 O 0.54073(18) 0.91304(9) 0.63637(8) 0.0588(5) Uani 1 1 d . . .
O1 O 0.5057(2) 0.81916(10) 0.85791(9) 0.0706(6) Uani 1 1 d . . .
N1 N 0.54220(19) 1.21530(10) 0.72701(10) 0.0517(5) Uani 1 1 d . . .
N2 N 0.28491(19) 1.09086(11) 0.76039(10) 0.0535(5) Uani 1 1 d . . .
N3 N 0.3479(2) 0.96362(11) 0.75583(10) 0.0548(5) Uani 1 1 d . . .
N4 N 0.7330(2) 1.07861(10) 0.78710(9) 0.0486(5) Uani 1 1 d . . .
N5 N 0.6813(2) 0.95869(10) 0.76408(10) 0.0532(5) Uani 1 1 d . . .
N6 N 0.5637(2) 1.19712(11) 0.57887(10) 0.0562(6) Uani 1 1 d . . .
N7 N 0.5356(2) 1.06842(11) 0.56892(10) 0.0597(6) Uani 1 1 d . . .
N8 N 0.52731(19) 0.52162(10) 0.74344(9) 0.0461(5) Uani 1 1 d . . .
N9 N 0.5334(2) 0.53128(12) 0.89278(10) 0.0570(6) Uani 1 1 d . . .
N10 N 0.5172(3) 0.65721(13) 0.91012(11) 0.0690(7) Uani 1 1 d . . .
N11 N 0.28762(19) 0.65275(10) 0.71355(9) 0.0489(5) Uani 1 1 d . . .
N12 N 0.3405(2) 0.77774(11) 0.72716(9) 0.0509(5) Uani 1 1 d . . .
N13 N 0.72812(19) 0.65753(10) 0.69226(9) 0.0475(5) Uani 1 1 d . . .
N14 N 0.6691(2) 0.77201(10) 0.72681(9) 0.0494(5) Uani 1 1 d . . .
C1 C 0.4154(3) 1.21563(13) 0.77157(14) 0.0620(7) Uani 1 1 d . . .
H1B H 0.3942 1.2709 0.7753 0.074 Uiso 1 1 calc R . .
H1C H 0.4338 1.1847 0.8172 0.074 Uiso 1 1 calc R . .
C2 C 0.2863(3) 1.17915(13) 0.74357(16) 0.0657(8) Uani 1 1 d . . .
H2B H 0.2007 1.1990 0.7624 0.079 Uiso 1 1 calc R . .
H2C H 0.2865 1.1974 0.6940 0.079 Uiso 1 1 calc R . .
C3 C 0.3684(2) 1.04127(13) 0.73087(13) 0.0542(7) Uani 1 1 d . . .
H3A H 0.4348 1.0606 0.6958 0.065 Uiso 1 1 calc R . .
C4 C 0.2020(2) 1.04100(14) 0.80994(12) 0.0533(6) Uani 1 1 d . . .
C5 C 0.0975(3) 1.05676(18) 0.85581(14) 0.0722(8) Uani 1 1 d . . .
H5A H 0.0738 1.1094 0.8590 0.087 Uiso 1 1 calc R . .
C6 C 0.0309(3) 0.9910(2) 0.89612(17) 0.0941(11) Uani 1 1 d . . .
H6A H -0.0400 0.9992 0.9274 0.113 Uiso 1 1 calc R . .
C7 C 0.0661(4) 0.9130(2) 0.8916(2) 0.1058(12) Uani 1 1 d . . .
H7B H 0.0165 0.8705 0.9196 0.127 Uiso 1 1 calc R . .
C8 C 0.1718(3) 0.89478(18) 0.84744(16) 0.0841(10) Uani 1 1 d . . .
H8A H 0.1950 0.8418 0.8452 0.101 Uiso 1 1 calc R . .
C9 C 0.2413(2) 0.96174(14) 0.80625(13) 0.0556(7) Uani 1 1 d . . .
C10 C 0.6700(3) 1.22537(13) 0.76382(13) 0.0572(7) Uani 1 1 d . . .
H10B H 0.6556 1.2701 0.7869 0.069 Uiso 1 1 calc R . .
H10C H 0.7476 1.2399 0.7305 0.069 Uiso 1 1 calc R . .
C11 C 0.7124(3) 1.15159(13) 0.81638(12) 0.0561(7) Uani 1 1 d . . .
H11A H 0.7994 1.1633 0.8367 0.067 Uiso 1 1 calc R . .
H11B H 0.6399 1.1405 0.8527 0.067 Uiso 1 1 calc R . .
C12 C 0.6517(3) 1.01166(13) 0.80166(12) 0.0511(6) Uani 1 1 d . . .
H12A H 0.5804 1.0038 0.8357 0.061 Uiso 1 1 calc R . .
C13 C 0.8266(2) 1.06848(13) 0.73489(11) 0.0470(6) Uani 1 1 d . . .
C14 C 0.9332(3) 1.11870(16) 0.69859(13) 0.0609(7) Uani 1 1 d . . .
H14A H 0.9541 1.1689 0.7080 0.073 Uiso 1 1 calc R . .
C15 C 1.0060(3) 1.08816(17) 0.64726(14) 0.0674(8) Uani 1 1 d . . .
H15A H 1.0776 1.1192 0.6215 0.081 Uiso 1 1 calc R . .
C16 C 0.9750(3) 1.01362(17) 0.63355(14) 0.0671(8) Uani 1 1 d . . .
H16A H 1.0254 0.9964 0.5984 0.081 Uiso 1 1 calc R . .
C17 C 0.8721(3) 0.96390(15) 0.67012(13) 0.0635(8) Uani 1 1 d . . .
H17A H 0.8546 0.9130 0.6611 0.076 Uiso 1 1 calc R . .
C18 C 0.7943(2) 0.99237(13) 0.72147(11) 0.0486(6) Uani 1 1 d . . .
C19 C 0.5343(3) 1.28128(13) 0.66592(13) 0.0627(8) Uani 1 1 d . . .
H19A H 0.5671 1.3310 0.6774 0.075 Uiso 1 1 calc R . .
H19B H 0.4364 1.2891 0.6534 0.075 Uiso 1 1 calc R . .
C20 C 0.6214(3) 1.26570(15) 0.60407(14) 0.0680(8) Uani 1 1 d . . .
H20A H 0.6213 1.3138 0.5676 0.082 Uiso 1 1 calc R . .
H20B H 0.7184 1.2542 0.6171 0.082 Uiso 1 1 calc R . .
C21 C 0.6161(3) 1.12138(15) 0.59127(13) 0.0634(8) Uani 1 1 d . . .
H21A H 0.7004 1.1073 0.6133 0.076 Uiso 1 1 calc R . .
C22 C 0.4400(3) 1.19498(14) 0.54527(12) 0.0542(7) Uani 1 1 d . . .
C23 C 0.3433(3) 1.25536(15) 0.51909(13) 0.0634(8) Uani 1 1 d . . .
H23A H 0.3549 1.3089 0.5228 0.076 Uiso 1 1 calc R . .
C24 C 0.2291(3) 1.23030(18) 0.48729(14) 0.0729(9) Uani 1 1 d . . .
H24A H 0.1623 1.2687 0.4690 0.087 Uiso 1 1 calc R . .
C25 C 0.2093(3) 1.15062(18) 0.48126(13) 0.0711(9) Uani 1 1 d . . .
H25A H 0.1304 1.1371 0.4594 0.085 Uiso 1 1 calc R . .
C26 C 0.3058(3) 1.09095(16) 0.50740(12) 0.0646(8) Uani 1 1 d . . .
H26A H 0.2926 1.0374 0.5041 0.078 Uiso 1 1 calc R . .
C27 C 0.4244(3) 1.11458(13) 0.53914(11) 0.0542(7) Uani 1 1 d . . .
C28 C 0.5100(3) 0.45276(13) 0.80326(12) 0.0607(7) Uani 1 1 d . . .
H28A H 0.5415 0.4035 0.7896 0.073 Uiso 1 1 calc R . .
H28B H 0.4104 0.4464 0.8163 0.073 Uiso 1 1 calc R . .
C29 C 0.5900(3) 0.46304(15) 0.86455(13) 0.0650(8) Uani 1 1 d . . .
H29A H 0.5833 0.4137 0.8996 0.078 Uiso 1 1 calc R . .
H29B H 0.6889 0.4728 0.8513 0.078 Uiso 1 1 calc R . .
C30 C 0.5942(3) 0.60478(15) 0.88493(13) 0.0633(8) Uani 1 1 d . . .
H30A H 0.6825 0.6172 0.8636 0.076 Uiso 1 1 calc R . .
C31 C 0.4050(3) 0.53508(16) 0.92782(12) 0.0602(7) Uani 1 1 d . . .
C32 C 0.3052(3) 0.4770(2) 0.95222(15) 0.0787(10) Uani 1 1 d . . .
H32A H 0.3121 0.4244 0.9451 0.094 Uiso 1 1 calc R . .
C33 C 0.1910(3) 0.5036(2) 0.98906(19) 0.0977(13) Uani 1 1 d . . .
H33A H 0.1200 0.4667 1.0072 0.117 Uiso 1 1 calc R . .
C34 C 0.1797(3) 0.5795(2) 0.99924(18) 0.0973(12) Uani 1 1 d . . .
H34A H 0.1020 0.5934 1.0242 0.117 Uiso 1 1 calc R . .
C35 C 0.2809(3) 0.6374(2) 0.97354(14) 0.0795(10) Uani 1 1 d . . .
H35 H 0.2716 0.6903 0.9797 0.095 Uiso 1 1 calc R . .
C36 C 0.3963(3) 0.61374(15) 0.93838(12) 0.0588(7) Uani 1 1 d . . .
C37 C 0.4060(3) 0.52496(13) 0.69907(12) 0.0541(7) Uani 1 1 d . . .
H37A H 0.3811 0.4704 0.6953 0.065 Uiso 1 1 calc R . .
H37B H 0.4320 0.5553 0.6534 0.065 Uiso 1 1 calc R . .
C38 C 0.2784(3) 0.56461(13) 0.72691(13) 0.0565(7) Uani 1 1 d . . .
H38A H 0.1941 0.5493 0.7063 0.068 Uiso 1 1 calc R . .
H38B H 0.2688 0.5441 0.7761 0.068 Uiso 1 1 calc R . .
C39 C 0.2448(2) 0.70630(13) 0.65497(12) 0.0494(6) Uani 1 1 d . . .
C40 C 0.1829(3) 0.69245(17) 0.59568(14) 0.0666(8) Uani 1 1 d . . .
H40A H 0.1642 0.6406 0.5891 0.080 Uiso 1 1 calc R . .
C41 C 0.1515(3) 0.7614(2) 0.54753(15) 0.0792(10) Uani 1 1 d . . .
H41A H 0.1110 0.7556 0.5069 0.095 Uiso 1 1 calc R . .
C42 C 0.1776(3) 0.83876(19) 0.55716(15) 0.0765(9) Uani 1 1 d . . .
H42A H 0.1519 0.8830 0.5236 0.092 Uiso 1 1 calc R . .
C43 C 0.2406(3) 0.85183(16) 0.61514(15) 0.0669(8) Uani 1 1 d . . .
H43A H 0.2591 0.9039 0.6211 0.080 Uiso 1 1 calc R . .
C44 C 0.2759(2) 0.78308(13) 0.66502(12) 0.0508(6) Uani 1 1 d . . .
C45 C 0.3426(2) 0.69904(13) 0.75358(12) 0.0503(6) Uani 1 1 d . . .
H45A H 0.3791 0.6775 0.7963 0.060 Uiso 1 1 calc R . .
C46 C 0.6614(3) 0.51324(13) 0.70654(12) 0.0546(7) Uani 1 1 d . . .
H46A H 0.6508 0.4712 0.6804 0.066 Uiso 1 1 calc R . .
H46B H 0.7333 0.4954 0.7400 0.066 Uiso 1 1 calc R . .
C47 C 0.7125(3) 0.58932(13) 0.65827(12) 0.0571(7) Uani 1 1 d . . .
H47A H 0.8029 0.5787 0.6376 0.069 Uiso 1 1 calc R . .
H47B H 0.6462 0.6040 0.6217 0.069 Uiso 1 1 calc R . .
C48 C 0.6421(2) 0.72228(12) 0.68573(11) 0.0481(6) Uani 1 1 d . . .
H48A H 0.5695 0.7312 0.6548 0.058 Uiso 1 1 calc R . .
C49 C 0.8209(2) 0.66416(13) 0.74294(12) 0.0477(6) Uani 1 1 d . . .
C50 C 0.9278(3) 0.61320(15) 0.77393(14) 0.0606(7) Uani 1 1 d . . .
H50A H 0.9526 0.5659 0.7594 0.073 Uiso 1 1 calc R . .
C51 C 0.9946(3) 0.63672(17) 0.82711(15) 0.0703(9) Uani 1 1 d . . .
H51A H 1.0641 0.6036 0.8501 0.084 Uiso 1 1 calc R . .
C52 C 0.9602(3) 0.70954(16) 0.84736(14) 0.0674(8) Uani 1 1 d . . .
H52A H 1.0093 0.7241 0.8826 0.081 Uiso 1 1 calc R . .
C53 C 0.8565(3) 0.75954(14) 0.81666(13) 0.0603(7) Uani 1 1 d . . .
H53A H 0.8346 0.8075 0.8306 0.072 Uiso 1 1 calc R . .
C54 C 0.7841(2) 0.73662(13) 0.76356(12) 0.0496(6) Uani 1 1 d . . .
Cl1 Cl 0.5000 0.5000 0.5000 0.1474(7) Uani 1 2 d SDU . .
O3 O 0.5376(4) 0.56994(11) 0.52297(14) 0.215(3) Uani 0.50 1 d PDU . .
O4 O 0.4381(3) 0.44264(15) 0.55675(11) 0.163(3) Uani 0.50 1 d PDU . .
O5 O 0.3985(2) 0.5182(2) 0.44831(11) 0.212(4) Uani 0.50 1 d PDU . .
O6 O 0.6207(2) 0.46452(19) 0.47429(18) 0.30(2) Uiso 0.15 1 d PD . .
O6' O 0.5689(8) 0.4352(4) 0.4733(4) 0.113(2) Uiso 0.35 1 d PD . .
Cl2 Cl 1.02434(13) 1.35476(7) 0.80590(9) 0.1576(6) Uani 1 1 d DU . .
O7 O 0.8934(6) 1.3835(4) 0.8249(4) 0.198(3) Uiso 0.60 1 d PD A 1
O8 O 1.1246(8) 1.3935(5) 0.8354(4) 0.226(4) Uiso 0.50 1 d PD A 1
O9 O 1.0180(7) 1.2716(3) 0.8187(3) 0.176(2) Uiso 0.60 1 d PD A 1
O10 O 1.0264(13) 1.3807(7) 0.7296(3) 0.273(5) Uiso 0.50 1 d PD A 1
O7' O 1.0202(18) 1.3266(10) 0.8789(4) 0.339(10) Uiso 0.40 1 d PD A 2
O8' O 1.1680(6) 1.3739(4) 0.7826(4) 0.161(2) Uiso 0.50 1 d PD A 2
O9' O 0.9366(9) 1.4165(5) 0.7762(5) 0.194(4) Uiso 0.40 1 d PD A 2
O10' O 0.9968(7) 1.2886(3) 0.7737(3) 0.144(2) Uiso 0.50 1 d PD A 2
Cl3 Cl 0.5395(5) 1.0329(2) 1.0122(2) 0.272(2) Uiso 0.50 1 d PD . .
O11 O 0.5849(11) 1.1053(4) 1.0346(5) 0.254(5) Uiso 0.50 1 d PD . .
O12 O 0.4070(8) 1.0594(9) 0.9876(8) 0.411(10) Uiso 0.50 1 d PD . .
O13 O 0.6609(9) 1.0191(7) 0.9703(5) 0.285(6) Uiso 0.50 1 d PD . .
O14 O 0.5354(6) 0.9568(3) 1.0608(3) 0.1223(18) Uiso 0.50 1 d PD . .
C1W C 0.3963(6) 1.2557(4) 0.9470(4) 0.229(3) Uiso 1 1 d D . .
H1W1 H 0.4116 1.3044 0.9634 0.344 Uiso 1 1 calc R . .
H1W2 H 0.3865 1.2689 0.8981 0.344 Uiso 1 1 calc R . .
H1W3 H 0.4753 1.2200 0.9579 0.344 Uiso 1 1 calc R . .
O1W O 0.2572(7) 1.2125(6) 0.9824(5) 0.404(5) Uiso 1 1 d D . .
H1W H 0.2782 1.1746 1.0135 0.607 Uiso 1 1 calc R . .

loop_
_atom_site_aniso_label
_atom_site_aniso_U_11
_atom_site_aniso_U_22
_atom_site_aniso_U_33
_atom_site_aniso_U_23
_atom_site_aniso_U_13
_atom_site_aniso_U_12
Mn1 0.0618(2) 0.02937(14) 0.05294(17) -0.01180(13) 0.00463(16) 0.00071(14)
O2 0.0807(11) 0.0398(8) 0.0534(8) -0.0062(7) 0.0089(8) 0.0026(8)
O1 0.1049(13) 0.0505(9) 0.0562(9) -0.0114(7) 0.0028(10) 0.0046(9)
N1 0.0481(10) 0.0374(8) 0.0724(11) -0.0181(8) -0.0026(9) 0.0002(8)
N2 0.0434(9) 0.0420(9) 0.0778(12) -0.0191(8) -0.0004(9) 0.0030(8)
N3 0.0576(11) 0.0413(9) 0.0676(11) -0.0188(8) 0.0131(9) -0.0025(8)
N4 0.0529(10) 0.0418(9) 0.0537(9) -0.0156(7) -0.0044(8) -0.0001(8)
N5 0.0621(11) 0.0383(9) 0.0616(10) -0.0169(8) 0.0055(9) 0.0000(8)
N6 0.0698(12) 0.0389(9) 0.0581(11) -0.0058(8) -0.0041(10) 0.0041(9)
N7 0.0824(13) 0.0377(9) 0.0580(11) -0.0083(8) 0.0006(10) 0.0068(10)
N8 0.0580(10) 0.0345(8) 0.0465(9) -0.0098(7) -0.0023(8) 0.0024(8)
N9 0.0708(12) 0.0505(10) 0.0492(10) -0.0094(8) -0.0036(10) -0.0004(9)
N10 0.0916(15) 0.0566(12) 0.0547(11) -0.0026(10) -0.0021(11) 0.0001(11)
N11 0.0485(10) 0.0396(9) 0.0596(10) -0.0130(8) -0.0025(9) 0.0015(8)
N12 0.0583(11) 0.0403(9) 0.0543(10) -0.0103(8) -0.0018(9) 0.0020(8)
N13 0.0532(10) 0.0382(8) 0.0527(9) -0.0148(7) 0.0068(8) 0.0006(8)
N14 0.0591(11) 0.0346(8) 0.0570(10) -0.0150(7) -0.0020(9) 0.0044(8)
C1 0.0623(14) 0.0441(11) 0.0868(15) -0.0315(10) 0.0034(13) 0.0036(11)
C2 0.0502(13) 0.0411(11) 0.1087(19) -0.0223(12) -0.0061(14) 0.0083(10)
C3 0.0490(12) 0.0417(11) 0.0738(14) -0.0183(10) 0.0115(11) 0.0010(10)
C4 0.0445(11) 0.0558(12) 0.0658(13) -0.0274(10) 0.0000(10) 0.0024(10)
C5 0.0574(14) 0.0838(16) 0.0841(16) -0.0379(13) 0.0013(13) 0.0111(13)
C6 0.0751(18) 0.119(2) 0.0896(19) -0.0303(18) 0.0301(16) -0.0001(18)
C7 0.102(2) 0.090(2) 0.120(2) -0.0158(19) 0.046(2) -0.0268(18)
C8 0.0930(19) 0.0639(16) 0.0921(18) -0.0145(14) 0.0354(16) -0.0197(15)
C9 0.0503(12) 0.0522(12) 0.0682(13) -0.0228(10) 0.0084(11) -0.0037(10)
C10 0.0605(13) 0.0351(10) 0.0813(15) -0.0239(10) -0.0064(12) -0.0017(10)
C11 0.0601(13) 0.0498(11) 0.0652(13) -0.0271(10) -0.0065(11) -0.0015(11)
C12 0.0549(12) 0.0433(11) 0.0557(12) -0.0126(10) 0.0038(11) -0.0037(10)
C13 0.0429(11) 0.0454(11) 0.0527(11) -0.0097(9) -0.0039(10) 0.0027(9)
C14 0.0522(13) 0.0552(13) 0.0746(15) -0.0113(12) -0.0061(12) -0.0039(11)
C15 0.0492(13) 0.0765(17) 0.0740(16) -0.0116(14) 0.0079(12) -0.0042(13)
C16 0.0569(14) 0.0748(16) 0.0691(15) -0.0154(13) 0.0089(13) 0.0122(13)
C17 0.0672(15) 0.0523(13) 0.0719(15) -0.0169(11) 0.0071(13) 0.0106(12)
C18 0.0513(12) 0.0423(11) 0.0523(11) -0.0104(9) -0.0014(10) 0.0035(10)
C19 0.0774(16) 0.0333(11) 0.0790(15) -0.0137(10) -0.0132(14) -0.0005(11)
C20 0.0803(17) 0.0418(12) 0.0792(16) -0.0053(12) -0.0099(14) -0.0087(12)
C21 0.0809(16) 0.0485(13) 0.0578(13) -0.0046(11) -0.0017(13) 0.0115(12)
C22 0.0667(14) 0.0446(11) 0.0494(12) -0.0055(10) -0.0012(11) 0.0016(11)
C23 0.0798(17) 0.0419(12) 0.0656(14) -0.0050(11) -0.0002(13) 0.0091(12)
C24 0.0682(16) 0.0810(18) 0.0651(15) -0.0061(14) 0.0001(14) 0.0137(14)
C25 0.0660(15) 0.0893(18) 0.0602(14) -0.0214(13) 0.0036(13) -0.0081(14)
C26 0.0885(17) 0.0545(13) 0.0523(12) -0.0165(10) 0.0140(13) -0.0127(13)
C27 0.0734(15) 0.0391(11) 0.0481(12) -0.0062(9) 0.0090(11) 0.0005(11)
C28 0.0845(16) 0.0337(10) 0.0649(14) -0.0124(10) -0.0041(13) 0.0011(11)
C29 0.0810(17) 0.0514(13) 0.0605(14) -0.0063(11) -0.0064(13) 0.0125(12)
C30 0.0765(16) 0.0538(13) 0.0557(13) -0.0041(11) 0.0082(13) -0.0071(13)
C31 0.0631(14) 0.0674(15) 0.0451(12) 0.0006(11) -0.0100(11) 0.0004(12)
C32 0.0665(16) 0.0863(19) 0.0796(17) -0.0074(15) -0.0110(15) -0.0132(15)
C33 0.0620(17) 0.123(3) 0.099(2) -0.002(2) -0.0068(17) -0.0119(18)
C34 0.0659(18) 0.140(3) 0.090(2) -0.034(2) -0.0065(16) 0.0227(19)
C35 0.0862(19) 0.0914(19) 0.0639(15) -0.0208(14) -0.0188(14) 0.0198(16)
C36 0.0720(15) 0.0612(14) 0.0425(11) -0.0083(10) -0.0100(11) 0.0100(12)
C37 0.0659(14) 0.0404(11) 0.0598(12) -0.0175(9) -0.0100(11) -0.0023(10)
C38 0.0537(13) 0.0421(11) 0.0760(14) -0.0173(10) -0.0033(12) -0.0050(10)
C39 0.0413(11) 0.0511(12) 0.0568(12) -0.0140(10) -0.0006(10) 0.0056(10)
C40 0.0601(14) 0.0736(15) 0.0708(15) -0.0253(12) -0.0073(13) 0.0002(13)
C41 0.0664(16) 0.105(2) 0.0664(15) -0.0167(15) -0.0186(14) 0.0064(16)
C42 0.0690(16) 0.0767(18) 0.0747(17) 0.0067(15) -0.0162(14) 0.0099(14)
C43 0.0615(14) 0.0518(14) 0.0812(17) 0.0008(13) -0.0080(14) 0.0120(12)
C44 0.0453(11) 0.0448(11) 0.0612(13) -0.0089(10) -0.0007(10) 0.0057(9)
C45 0.0562(13) 0.0419(11) 0.0540(12) -0.0125(9) -0.0032(11) -0.0001(10)
C46 0.0636(14) 0.0392(10) 0.0661(13) -0.0227(9) -0.0039(11) 0.0089(10)
C47 0.0631(14) 0.0510(11) 0.0625(13) -0.0256(10) 0.0087(11) 0.0016(11)
C48 0.0538(12) 0.0386(10) 0.0520(11) -0.0101(9) -0.0010(10) 0.0054(9)
C49 0.0452(11) 0.0417(10) 0.0570(12) -0.0139(9) 0.0070(10) -0.0024(9)
C50 0.0501(13) 0.0529(12) 0.0798(16) -0.0174(12) 0.0022(12) 0.0113(11)
C51 0.0481(13) 0.0688(16) 0.0933(18) -0.0145(14) -0.0104(14) 0.0082(12)
C52 0.0598(14) 0.0664(15) 0.0786(16) -0.0191(13) -0.0135(13) -0.0053(12)
C53 0.0616(14) 0.0448(11) 0.0780(15) -0.0205(11) -0.0061(12) -0.0073(11)
C54 0.0495(12) 0.0385(10) 0.0609(12) -0.0111(9) 0.0011(10) -0.0014(9)
Cl1 0.299(2) 0.0746(7) 0.0693(6) -0.0105(6) -0.0459(10) -0.0177(11)
O3 0.322(8) 0.177(5) 0.147(5) -0.027(4) -0.050(5) -0.121(5)
O4 0.317(8) 0.058(3) 0.111(4) -0.011(3) -0.002(5) -0.021(4)
O5 0.347(9) 0.190(6) 0.108(4) -0.040(4) -0.091(5) -0.015(7)
Cl2 0.1094(7) 0.0990(6) 0.2814(15) -0.0768(7) -0.0179(9) 0.0150(6)

loop_
_atom_type_symbol
_atom_type_description
_atom_type_scat_dispersion_real
_atom_type_scat_dispersion_imag
_atom_type_scat_source
C C 0.0033 0.0016 'International Tables Vol C Tables 4.2.6.8 and 6.1.1.4'
H H 0.0000 0.0000 'International Tables Vol C Tables 4.2.6.8 and 6.1.1.4'
N N 0.0061 0.0033 'International Tables Vol C Tables 4.2.6.8 and 6.1.1.4'
O O 0.0106 0.0060 'International Tables Vol C Tables 4.2.6.8 and 6.1.1.4'
Cl Cl 0.1484 0.1585 'International Tables Vol C Tables 4.2.6.8 and 6.1.1.4'
Mn Mn 0.3368 0.7283 'International Tables Vol C Tables 4.2.6.8 and 6.1.1.4'

loop_
_geom_angle_atom_site_label_1
_geom_angle_atom_site_label_2
_geom_angle_atom_site_label_3
_geom_angle
_geom_angle_site_symmetry_1
_geom_angle_site_symmetry_3
_geom_angle_publ_flag
O1 Mn1 O2 173.77(7) . . ?
O1 Mn1 N3 93.59(7) . . ?
O2 Mn1 N3 91.56(7) . . ?
O1 Mn1 N14 92.94(7) . . ?
O2 Mn1 N14 82.07(6) . . ?
N3 Mn1 N14 173.07(7) . . ?
O1 Mn1 N5 88.63(7) . . ?
O2 Mn1 N5 88.09(7) . . ?
N3 Mn1 N5 87.60(8) . . ?
N14 Mn1 N5 94.87(8) . . ?
O1 Mn1 N12 93.87(7) . . ?
O2 Mn1 N12 89.41(7) . . ?
N3 Mn1 N12 92.32(8) . . ?
N14 Mn1 N12 84.92(7) . . ?
N5 Mn1 N12 177.49(7) . . ?
C10 N1 C1 110.8(2) . . ?
C10 N1 C19 109.21(18) . . ?
C1 N1 C19 109.94(18) . . ?
C3 N2 C4 106.22(18) . . ?
C3 N2 C2 126.2(2) . . ?
C4 N2 C2 127.5(2) . . ?
C3 N3 C9 103.93(19) . . ?
C3 N3 Mn1 123.71(16) . . ?
C9 N3 Mn1 127.80(14) . . ?
C12 N4 C13 106.37(19) . . ?
C12 N4 C11 125.55(19) . . ?
C13 N4 C11 127.72(18) . . ?
C12 N5 C18 104.56(19) . . ?
C12 N5 Mn1 120.01(16) . . ?
C18 N5 Mn1 130.31(16) . . ?
C21 N6 C22 106.9(2) . . ?
C21 N6 C20 125.5(2) . . ?
C22 N6 C20 127.3(2) . . ?
C21 N7 C27 103.8(2) . . ?
C37 N8 C46 112.10(18) . . ?
C37 N8 C28 109.70(18) . . ?
C46 N8 C28 109.52(18) . . ?
C30 N9 C31 106.7(2) . . ?
C30 N9 C29 125.6(2) . . ?
C31 N9 C29 127.6(2) . . ?
C30 N10 C36 104.5(2) . . ?
C45 N11 C39 105.66(18) . . ?
C45 N11 C38 127.82(19) . . ?
C39 N11 C38 126.5(2) . . ?
C45 N12 C44 103.78(19) . . ?
C45 N12 Mn1 123.30(16) . . ?
C44 N12 Mn1 124.73(14) . . ?
C48 N13 C49 106.35(19) . . ?
C48 N13 C47 125.7(2) . . ?
C49 N13 C47 127.49(18) . . ?
C48 N14 C54 103.90(18) . . ?
C48 N14 Mn1 122.50(15) . . ?
C54 N14 Mn1 131.11(15) . . ?
N1 C1 C2 111.9(2) . . ?
N2 C2 C1 112.8(2) . . ?
N3 C3 N2 114.5(2) . . ?
N2 C4 C5 132.5(2) . . ?
N2 C4 C9 105.5(2) . . ?
C5 C4 C9 122.0(2) . . ?
C6 C5 C4 116.7(3) . . ?
C5 C6 C7 121.8(3) . . ?
C6 C7 C8 123.2(3) . . ?
C7 C8 C9 115.4(3) . . ?
N3 C9 C8 129.2(2) . . ?
N3 C9 C4 109.85(19) . . ?
C8 C9 C4 120.9(2) . . ?
N1 C10 C11 114.88(19) . . ?
N4 C11 C10 113.2(2) . . ?
N5 C12 N4 114.4(2) . . ?
N4 C13 C14 131.8(2) . . ?
N4 C13 C18 105.33(18) . . ?
C14 C13 C18 122.9(2) . . ?
C15 C14 C13 115.5(2) . . ?
C16 C15 C14 122.1(2) . . ?
C17 C16 C15 122.2(3) . . ?
C16 C17 C18 117.9(2) . . ?
N5 C18 C13 109.3(2) . . ?
N5 C18 C17 131.3(2) . . ?
C13 C18 C17 119.4(2) . . ?
N1 C19 C20 113.5(2) . . ?
N6 C20 C19 110.9(2) . . ?
N7 C21 N6 113.6(2) . . ?
N6 C22 C23 132.0(2) . . ?
N6 C22 C27 105.5(2) . . ?
C23 C22 C27 122.6(2) . . ?
C24 C23 C22 115.6(2) . . ?
C23 C24 C25 123.2(3) . . ?
C26 C25 C24 120.8(3) . . ?
C25 C26 C27 117.4(2) . . ?
N7 C27 C22 110.2(2) . . ?
N7 C27 C26 129.5(2) . . ?
C22 C27 C26 120.3(2) . . ?
N8 C28 C29 113.6(2) . . ?
N9 C29 C28 111.0(2) . . ?
N10 C30 N9 113.8(2) . . ?
C32 C31 C36 123.4(3) . . ?
C32 C31 N9 131.2(3) . . ?
C36 C31 N9 105.3(2) . . ?
C31 C32 C33 114.4(3) . . ?
C34 C33 C32 123.3(3) . . ?
C33 C34 C35 121.4(3) . . ?
C34 C35 C36 117.5(3) . . ?
C35 C36 C31 120.1(3) . . ?
C35 C36 N10 130.2(3) . . ?
C31 C36 N10 109.7(2) . . ?
N8 C37 C38 111.8(2) . . ?
N11 C38 C37 113.41(18) . . ?
C44 C39 N11 105.8(2) . . ?
C44 C39 C40 123.2(2) . . ?
N11 C39 C40 131.0(2) . . ?
C41 C40 C39 115.1(3) . . ?
C40 C41 C42 122.8(3) . . ?
C43 C42 C41 121.7(3) . . ?
C42 C43 C44 117.2(3) . . ?
N12 C44 C39 110.19(19) . . ?
N12 C44 C43 129.9(2) . . ?
C39 C44 C43 119.9(2) . . ?
N12 C45 N11 114.5(2) . . ?
N8 C46 C47 114.74(18) . . ?
N13 C47 C46 113.0(2) . . ?
N14 C48 N13 114.6(2) . . ?
N13 C49 C50 132.2(2) . . ?
N13 C49 C54 105.46(19) . . ?
C50 C49 C54 122.3(2) . . ?
C51 C50 C49 116.5(2) . . ?
C50 C51 C52 121.6(2) . . ?
C53 C52 C51 121.8(3) . . ?
C52 C53 C54 118.2(2) . . ?
N14 C54 C53 130.7(2) . . ?
N14 C54 C49 109.6(2) . . ?
C53 C54 C49 119.6(2) . . ?
O3 Cl1 O3 180.000(1) . 2_666 ?
O3 Cl1 O5 110.83(18) . . ?
O3 Cl1 O5 69.17(18) 2_666 . ?
O3 Cl1 O5 69.17(18) . 2_666 ?
O3 Cl1 O5 110.83(18) 2_666 2_666 ?
O5 Cl1 O5 180.000(1) . 2_666 ?
O3 Cl1 O6 69.40(17) . 2_666 ?
O3 Cl1 O6 110.60(18) 2_666 2_666 ?
O5 Cl1 O6 70.27(18) . 2_666 ?
O5 Cl1 O6 109.73(18) 2_666 2_666 ?
O3 Cl1 O6 110.60(18) . . ?
O3 Cl1 O6 69.40(17) 2_666 . ?
O5 Cl1 O6 109.73(18) . . ?
O5 Cl1 O6 70.27(18) 2_666 . ?
O6 Cl1 O6 180.0(3) 2_666 . ?
O3 Cl1 O4 71.17(15) . 2_666 ?
O3 Cl1 O4 108.83(15) 2_666 2_666 ?
O5 Cl1 O4 72.03(16) . 2_666 ?
O5 Cl1 O4 107.97(16) 2_666 2_666 ?
O6 Cl1 O4 108.82(16) 2_666 2_666 ?
O6 Cl1 O4 71.18(16) . 2_666 ?
O3 Cl1 O4 108.83(15) . . ?
O3 Cl1 O4 71.17(15) 2_666 . ?
O5 Cl1 O4 107.97(16) . . ?
O5 Cl1 O4 72.03(16) 2_666 . ?
O6 Cl1 O4 71.18(16) 2_666 . ?
O6 Cl1 O4 108.82(16) . . ?
O4 Cl1 O4 180.00(17) 2_666 . ?
O3 Cl1 O6' 41.4(3) . 2_666 ?
O3 Cl1 O6' 138.6(3) 2_666 2_666 ?
O5 Cl1 O6' 84.0(3) . 2_666 ?
O5 Cl1 O6' 96.0(3) 2_666 2_666 ?
O6 Cl1 O6' 28.3(3) 2_666 2_666 ?
O6 Cl1 O6' 151.7(3) . 2_666 ?
O4 Cl1 O6' 91.1(3) 2_666 2_666 ?
O4 Cl1 O6' 88.9(3) . 2_666 ?
O3 Cl1 O6' 138.6(3) . . ?
O3 Cl1 O6' 41.4(3) 2_666 . ?
O5 Cl1 O6' 96.0(3) . . ?
O5 Cl1 O6' 84.0(3) 2_666 . ?
O6 Cl1 O6' 151.7(3) 2_666 . ?
O6 Cl1 O6' 28.3(3) . . ?
O4 Cl1 O6' 88.9(3) 2_666 . ?
O4 Cl1 O6' 91.1(3) . . ?
O6' Cl1 O6' 180.0(5) 2_666 . ?
O6' O3 Cl1 72.0(4) 2_666 . ?
O6' O3 O5 107.3(4) 2_666 2_666 ?
Cl1 O3 O5 55.80(12) . 2_666 ?
O6' O3 O6 16.9(4) 2_666 2_666 ?
Cl1 O3 O6 55.68(14) . 2_666 ?
O5 O3 O6 92.54(18) 2_666 2_666 ?
O6' O3 O4 98.6(5) 2_666 2_666 ?
Cl1 O3 O4 55.31(12) . 2_666 ?
O5 O3 O4 90.31(18) 2_666 2_666 ?
O6 O3 O4 90.8(2) 2_666 2_666 ?
Cl1 O4 O3 53.52(10) . 2_666 ?
Cl1 O4 O6 53.88(12) . 2_666 ?
O3 O4 O6 88.86(17) 2_666 2_666 ?
Cl1 O4 O5 53.46(12) . 2_666 ?
O3 O4 O5 88.43(18) 2_666 2_666 ?
O6 O4 O5 87.95(18) 2_666 2_666 ?
Cl1 O5 O3 55.03(13) . 2_666 ?
Cl1 O5 O6 54.87(12) . 2_666 ?
O3 O5 O6 91.70(18) 2_666 2_666 ?
Cl1 O5 O4 54.50(11) . 2_666 ?
O3 O5 O4 89.53(18) 2_666 2_666 ?
O6 O5 O4 89.03(18) 2_666 2_666 ?
O6' O6 Cl1 78.9(6) . . ?
O6' O6 O3 24.7(6) . 2_666 ?
Cl1 O6 O3 54.92(12) . 2_666 ?
O6' O6 O5 103.7(7) . 2_666 ?
Cl1 O6 O5 54.86(13) . 2_666 ?
O3 O6 O5 91.69(19) 2_666 2_666 ?
O6' O6 O4 111.4(6) . 2_666 ?
Cl1 O6 O4 54.93(13) . 2_666 ?
O3 O6 O4 89.97(17) 2_666 2_666 ?
O5 O6 O4 89.0(2) 2_666 2_666 ?
O6 O6' O3 138.4(9) . 2_666 ?
O6 O6' Cl1 72.9(6) . . ?
O3 O6' Cl1 66.6(4) 2_666 . ?
O8 Cl2 O9 120.7(5) . . ?
O8 Cl2 O9' 103.5(5) . . ?
O9 Cl2 O9' 134.9(5) . . ?
O8 Cl2 O7 106.4(5) . . ?
O9 Cl2 O7 108.2(4) . . ?
O9' Cl2 O7 45.8(5) . . ?
O8 Cl2 O10' 145.4(5) . . ?
O9 Cl2 O10' 37.8(3) . . ?
O9' Cl2 O10' 106.1(5) . . ?
O7 Cl2 O10' 107.0(4) . . ?
O8 Cl2 O7' 69.4(8) . . ?
O9 Cl2 O7' 72.7(7) . . ?
O9' Cl2 O7' 120.0(8) . . ?
O7 Cl2 O7' 77.9(7) . . ?
O10' Cl2 O7' 109.3(7) . . ?
O8 Cl2 O8' 51.6(5) . . ?
O9 Cl2 O8' 104.6(4) . . ?
O9' Cl2 O8' 109.7(5) . . ?
O7 Cl2 O8' 147.1(4) . . ?
O10' Cl2 O8' 100.9(4) . . ?
O7' Cl2 O8' 109.1(8) . . ?
O8 Cl2 O10 112.7(6) . . ?
O9 Cl2 O10 105.0(5) . . ?
O9' Cl2 O10 61.0(6) . . ?
O7 Cl2 O10 102.3(5) . . ?
O10' Cl2 O10 68.3(5) . . ?
O7' Cl2 O10 177.6(8) . . ?
O8' Cl2 O10 72.0(5) . . ?
O12 Cl3 O14 113.8(7) . . ?
O12 Cl3 O13 125.4(8) . . ?
O14 Cl3 O13 99.5(5) . . ?
O12 Cl3 O11 99.2(8) . . ?
O14 Cl3 O11 119.1(5) . . ?
O13 Cl3 O11 100.5(7) . . ?
O12 Cl3 Cl3 68.2(7) . 2_677 ?
O14 Cl3 Cl3 66.3(4) . 2_677 ?
O13 Cl3 Cl3 89.5(6) . 2_677 ?
O11 Cl3 Cl3 167.2(7) . 2_677 ?
O12 Cl3 O14 45.1(7) . 2_677 ?
O14 Cl3 O14 120.9(4) . 2_677 ?
O13 Cl3 O14 81.1(5) . 2_677 ?
O11 Cl3 O14 118.7(5) . 2_677 ?
Cl3 Cl3 O14 54.6(3) 2_677 2_677 ?
O12 Cl3 O12 120.8(6) . 2_677 ?
O14 Cl3 O12 44.3(6) . 2_677 ?
O13 Cl3 O12 59.7(6) . 2_677 ?
O11 Cl3 O12 139.9(6) . 2_677 ?
Cl3 Cl3 O12 52.6(4) 2_677 2_677 ?
O14 Cl3 O12 93.9(6) 2_677 2_677 ?
O12 Cl3 O13 47.8(6) . 2_677 ?
O14 Cl3 O13 66.0(4) . 2_677 ?
O13 Cl3 O13 133.4(4) . 2_677 ?
O11 Cl3 O13 125.5(6) . 2_677 ?
Cl3 Cl3 O13 43.9(4) 2_677 2_677 ?
O14 Cl3 O13 71.8(4) 2_677 2_677 ?
O12 Cl3 O13 84.8(5) 2_677 2_677 ?
O14 O12 Cl3 77.3(7) 2_677 . ?
O14 O12 O13 107.5(12) 2_677 2_677 ?
Cl3 O12 O13 90.0(8) . 2_677 ?
O14 O12 Cl3 58.9(7) 2_677 2_677 ?
Cl3 O12 Cl3 59.2(6) . 2_677 ?
O13 O12 Cl3 54.0(6) 2_677 2_677 ?
Cl3 O13 O12 66.3(6) . 2_677 ?
Cl3 O13 Cl3 46.6(4) . 2_677 ?
O12 O13 Cl3 42.2(4) 2_677 2_677 ?
O12 O14 Cl3 76.9(8) 2_677 . ?
O12 O14 Cl3 57.7(5) 2_677 2_677 ?
Cl3 O14 Cl3 59.1(4) . 2_677 ?

loop_
_geom_bond_atom_site_label_1
_geom_bond_atom_site_label_2
_geom_bond_distance
_geom_bond_site_symmetry_2
_geom_bond_publ_flag
Mn1 O1 2.1635(18) . ?
Mn1 O2 2.2078(17) . ?
Mn1 N3 2.261(2) . ?
Mn1 N14 2.288(2) . ?
Mn1 N5 2.313(2) . ?
Mn1 N12 2.323(2) . ?
N1 C10 1.465(3) . ?
N1 C1 1.469(3) . ?
N1 C19 1.471(3) . ?
N2 C3 1.356(3) . ?
N2 C4 1.380(3) . ?
N2 C2 1.458(3) . ?
N3 C3 1.314(3) . ?
N3 C9 1.395(3) . ?
N4 C12 1.346(3) . ?
N4 C13 1.380(3) . ?
N4 C11 1.479(3) . ?
N5 C12 1.304(3) . ?
N5 C18 1.390(3) . ?
N6 C21 1.346(3) . ?
N6 C22 1.373(3) . ?
N6 C20 1.469(3) . ?
N7 C21 1.332(3) . ?
N7 C27 1.381(3) . ?
N8 C37 1.466(3) . ?
N8 C46 1.467(3) . ?
N8 C28 1.485(3) . ?
N9 C30 1.347(3) . ?
N9 C31 1.389(3) . ?
N9 C29 1.475(3) . ?
N10 C30 1.311(4) . ?
N10 C36 1.400(3) . ?
N11 C45 1.345(3) . ?
N11 C39 1.389(3) . ?
N11 C38 1.458(3) . ?
N12 C45 1.323(3) . ?
N12 C44 1.384(3) . ?
N13 C48 1.347(3) . ?
N13 C49 1.382(3) . ?
N13 C47 1.463(3) . ?
N14 C48 1.320(3) . ?
N14 C54 1.394(3) . ?
C1 C2 1.543(4) . ?
C4 C5 1.386(4) . ?
C4 C9 1.403(3) . ?
C5 C6 1.369(4) . ?
C6 C7 1.376(5) . ?
C7 C8 1.386(5) . ?
C8 C9 1.403(4) . ?
C10 C11 1.512(3) . ?
C13 C14 1.401(3) . ?
C13 C18 1.403(3) . ?
C14 C15 1.398(4) . ?
C15 C16 1.377(4) . ?
C16 C17 1.374(4) . ?
C17 C18 1.404(4) . ?
C19 C20 1.527(4) . ?
C22 C23 1.397(3) . ?
C22 C27 1.397(3) . ?
C23 C24 1.383(4) . ?
C24 C25 1.390(4) . ?
C25 C26 1.387(4) . ?
C26 C27 1.406(4) . ?
C28 C29 1.499(4) . ?
C31 C32 1.368(4) . ?
C31 C36 1.389(4) . ?
C32 C33 1.410(5) . ?
C33 C34 1.342(6) . ?
C34 C35 1.379(5) . ?
C35 C36 1.380(4) . ?
C37 C38 1.522(3) . ?
C39 C44 1.387(3) . ?
C39 C40 1.398(4) . ?
C40 C41 1.383(4) . ?
C41 C42 1.383(5) . ?
C42 C43 1.375(4) . ?
C43 C44 1.408(3) . ?
C46 C47 1.505(3) . ?
C49 C50 1.399(3) . ?
C49 C54 1.408(3) . ?
C50 C51 1.379(4) . ?
C51 C52 1.405(4) . ?
C52 C53 1.366(4) . ?
C53 C54 1.400(4) . ?
Cl1 O3 1.404(2) . ?
Cl1 O3 1.404(2) 2_666 ?
Cl1 O5 1.417(2) . ?
Cl1 O5 1.417(2) 2_666 ?
Cl1 O6 1.417(2) 2_666 ?
Cl1 O6 1.417(2) . ?
Cl1 O4 1.436(2) 2_666 ?
Cl1 O4 1.436(2) . ?
Cl1 O6' 1.455(7) 2_666 ?
Cl1 O6' 1.455(7) . ?
O3 O6' 1.012(8) 2_666 ?
O3 O5 1.601(4) 2_666 ?
O3 O6 1.606(4) 2_666 ?
O3 O4 1.653(4) 2_666 ?
O4 O3 1.653(4) 2_666 ?
O4 O6 1.661(4) 2_666 ?
O4 O5 1.678(4) 2_666 ?
O5 O3 1.601(4) 2_666 ?
O5 O6 1.631(4) 2_666 ?
O5 O4 1.678(4) 2_666 ?
O6 O6' 0.702(8) . ?
O6 O3 1.606(4) 2_666 ?
O6 O5 1.631(4) 2_666 ?
O6 O4 1.661(4) 2_666 ?
O6' O3 1.012(8) 2_666 ?
Cl2 O8 1.371(8) . ?
Cl2 O9 1.374(5) . ?
Cl2 O9' 1.376(7) . ?
Cl2 O7 1.398(6) . ?
Cl2 O10' 1.428(6) . ?
Cl2 O7' 1.431(7) . ?
Cl2 O8' 1.439(6) . ?
Cl2 O10 1.489(6) . ?
Cl3 O12 1.399(9) . ?
Cl3 O14 1.437(6) . ?
Cl3 O13 1.445(9) . ?
Cl3 O11 1.457(8) . ?
Cl3 Cl3 1.512(9) 2_677 ?
Cl3 O14 1.615(7) 2_677 ?
Cl3 O12 1.635(15) 2_677 ?
Cl3 O13 2.083(10) 2_677 ?
O12 O14 1.172(16) 2_677 ?
O12 O13 1.542(16) 2_677 ?
O12 Cl3 1.635(15) 2_677 ?
O13 O12 1.542(16) 2_677 ?
O13 Cl3 2.083(10) 2_677 ?
O14 O12 1.172(16) 2_677 ?
O14 Cl3 1.615(7) 2_677 ?
C1W O1W 1.580(7) . ?
